data_7712169
loop_
_publ_author_name
'Li, Xi-Li'
'Li, Yanan'
'Wang, Ailing'
'Gao, Congli'
'Cui, Minghui'
'Liu, Cai-Ming'
'Zhou, Liming'

_publ_section_title
;
 Two temperature-induced 1D Cu<sup>II</sup> chain enantiomeric pairs
 showing different magnetic properties and nonlinear optical responses.
;
_journal_issue 8
_journal_name_full 'Dalton transactions (Cambridge, England : 2003)'
_journal_page_first 2440
_journal_page_last 2447
_journal_paper_doi 10.1039/d2dt03787d
_journal_volume 52
_journal_year 2023
_chemical_absolute_configuration rmad
_chemical_formula_moiety 'C16 H17 Cu N5 O6'
_chemical_formula_sum 'C16 H17 Cu N5 O6'
_chemical_formula_weight 438.88
_space_group_crystal_system orthorhombic
_space_group_IT_number 19
_space_group_name_Hall 'P 2ac 2ab'
_space_group_name_H-M_alt 'P 21 21 21'
_atom_sites_solution_hydrogens geom
_atom_sites_solution_primary direct
_atom_sites_solution_secondary difmap
_audit_creation_method SHELXL-2014/7
_audit_update_record
;
2023-01-13 deposited with the CCDC.	2023-01-18 downloaded from the CCDC.
;
_cell_angle_alpha 90
_cell_angle_beta 90
_cell_angle_gamma 90
_cell_formula_units_Z 4
_cell_length_a 10.5166(3)
_cell_length_b 12.0542(5)
_cell_length_c 14.3380(4)
_cell_measurement_reflns_used 4918
_cell_measurement_temperature 293(2)
_cell_measurement_theta_max 65.45
_cell_measurement_theta_min 2.51
_cell_volume 1817.62(10)
_computing_cell_refinement APEX2
_computing_data_collection 'APEX2 (Bruker, 2013)'
_computing_data_reduction APEX2
_computing_structure_refinement 'SHELXL-2014/7 (Sheldrick, 2014)'
_computing_structure_solution 'SHELXS (Bruker, 2000)'
_diffrn_ambient_temperature 293(2)
_diffrn_measured_fraction_theta_full 0.966
_diffrn_measured_fraction_theta_max 0.966
_diffrn_measurement_device_type 'PHOTON 100 CMOS detector'
_diffrn_measurement_method 'omega scan'
_diffrn_radiation_type CuK\a
_diffrn_radiation_wavelength 1.54178
_diffrn_reflns_av_R_equivalents 0.0353
_diffrn_reflns_av_unetI/netI 0.0297
_diffrn_reflns_Laue_measured_fraction_full 0.966
_diffrn_reflns_Laue_measured_fraction_max 0.966
_diffrn_reflns_limit_h_max 12
_diffrn_reflns_limit_h_min -10
_diffrn_reflns_limit_k_max 12
_diffrn_reflns_limit_k_min -14
_diffrn_reflns_limit_l_max 13
_diffrn_reflns_limit_l_min -17
_diffrn_reflns_number 7422
_diffrn_reflns_point_group_measured_fraction_full 0.964
_diffrn_reflns_point_group_measured_fraction_max 0.964
_diffrn_reflns_theta_full 67.065
_diffrn_reflns_theta_max 67.065
_diffrn_reflns_theta_min 4.793
_exptl_absorpt_coefficient_mu 2.115
_exptl_absorpt_correction_T_max 0.65
_exptl_absorpt_correction_T_min 0.56
_exptl_absorpt_correction_type multi-scan
_exptl_absorpt_process_details 'SADABS, Bruker-2018'
_exptl_crystal_density_diffrn 1.604
_exptl_crystal_description block
_exptl_crystal_F_000 900
_exptl_crystal_size_max 0.310
_exptl_crystal_size_mid 0.250
_exptl_crystal_size_min 0.220
_refine_diff_density_max 0.837
_refine_diff_density_min -0.220
_refine_diff_density_rms 0.146
_refine_ls_abs_structure_details
;
 Refined as an inversion twin.
;
_refine_ls_abs_structure_Flack 0.03(5)
_refine_ls_extinction_method none
_refine_ls_goodness_of_fit_ref 1.100
_refine_ls_hydrogen_treatment constr
_refine_ls_matrix_type full
_refine_ls_number_parameters 256
_refine_ls_number_reflns 2782
_refine_ls_number_restraints 0
_refine_ls_restrained_S_all 1.100
_refine_ls_R_factor_all 0.0468
_refine_ls_R_factor_gt 0.0451
_refine_ls_shift/su_max 0.000
_refine_ls_shift/su_mean 0.000
_refine_ls_structure_factor_coef Fsqd
_refine_ls_weighting_details 'w=1/[\s^2^(Fo^2^)+(0.067P)^2^] where P=(Fo^2^+2Fc^2^)/3'
_refine_ls_weighting_scheme calc
_refine_ls_wR_factor_gt 0.1009
_refine_ls_wR_factor_ref 0.1015
_reflns_Friedel_coverage 0.736
_reflns_Friedel_fraction_full 0.961
_reflns_Friedel_fraction_max 0.961
_reflns_number_gt 2535
_reflns_number_total 2782
_reflns_threshold_expression 'I > 2\s(I)'
_cod_data_source_file d2dt03787d2.cif
_cod_data_source_block S-2-Cu
_cod_depositor_comments 'Adding full bibliography for 7712168--7712171.cif.'
_cod_database_code 7712169
_shelx_shelxl_version_number 2014/7
_shelx_space_group_comment
;
The symmetry employed for this shelxl refinement is uniquely defined
by the following loop, which should always be used as a source of
symmetry information in preference to the above space-group names.
They are only intended as comments.
;
_shelx_estimated_absorpt_t_min 0.560
_shelx_estimated_absorpt_t_max 0.653

loop_
_space_group_symop_operation_xyz
'x, y, z'
'-x+1/2, -y, z+1/2'
'-x, y+1/2, -z+1/2'
'x+1/2, -y+1/2, -z'

loop_
_atom_site_label
_atom_site_type_symbol
_atom_site_fract_x
_atom_site_fract_y
_atom_site_fract_z
_atom_site_U_iso_or_equiv
_atom_site_adp_type
_atom_site_occupancy
_atom_site_site_symmetry_order
_atom_site_calc_flag
_atom_site_refinement_flags_posn
_atom_site_refinement_flags_adp
_atom_site_refinement_flags_occupancy
_atom_site_disorder_assembly
_atom_site_disorder_group
C1 C 0.6514(5) 0.7795(5) 0.5740(4) 0.0791(13) Uani 1 1 d . . . . .
H1 H 0.6208 0.8189 0.6251 0.095 Uiso 1 1 calc R U . . .
C2 C 0.7527(5) 0.8223(4) 0.5236(4) 0.0769(12) Uani 1 1 d . . . . .
H2 H 0.7888 0.8896 0.5411 0.092 Uiso 1 1 calc R U . . .
C3 C 0.7430(4) 0.6733(4) 0.4278(3) 0.0702(11) Uani 1 1 d . . . . .
H3 H 0.7736 0.6342 0.3766 0.084 Uiso 1 1 calc R U . . .
C4 C 0.6428(4) 0.6311(4) 0.4768(3) 0.0657(10) Uani 1 1 d . . . . .
C5 C 0.5769(4) 0.5225(4) 0.4586(3) 0.0675(11) Uani 1 1 d . . . . .
C6 C 0.6031(4) 0.4538(4) 0.3851(3) 0.0713(11) Uani 1 1 d . . . . .
H6 H 0.6669 0.4721 0.3428 0.086 Uiso 1 1 calc R U . . .
C7 C 0.5338(4) 0.3564(4) 0.3740(3) 0.0711(10) Uani 1 1 d . . . . .
C8 C 0.4388(4) 0.3321(4) 0.4385(3) 0.0655(10) Uani 1 1 d . . . . .
C9 C 0.4196(4) 0.4032(4) 0.5126(3) 0.0680(10) Uani 1 1 d . . . . .
H9 H 0.3592 0.3853 0.5575 0.082 Uiso 1 1 calc R U . . .
C10 C 0.5525(5) 0.2753(5) 0.2947(4) 0.0807(13) Uani 1 1 d . . . . .
H10A H 0.6395 0.2486 0.2957 0.097 Uiso 1 1 calc R U . . .
H10B H 0.5391 0.3135 0.2360 0.097 Uiso 1 1 calc R U . . .
C11 C 0.4625(5) 0.1769(5) 0.3005(3) 0.0761(11) Uani 1 1 d . . . . .
H11 H 0.4700 0.1212 0.2510 0.091 Uiso 1 1 calc R U . . .
C12 C 0.3277(5) 0.2230(5) 0.3189(4) 0.0799(13) Uani 1 1 d . . . . .
H12A H 0.3118 0.2950 0.2910 0.096 Uiso 1 1 calc R U . . .
H12B H 0.2597 0.1713 0.3050 0.096 Uiso 1 1 calc R U . . .
C13 C 0.3654(5) 0.2276(5) 0.4227(4) 0.0752(12) Uani 1 1 d . . . . .
H13 H 0.2979 0.2112 0.4677 0.090 Uiso 1 1 calc R U . . .
C14 C 0.4596(5) 0.1325(4) 0.4018(4) 0.0744(11) Uani 1 1 d . . . . .
C15 C 0.5819(5) 0.1234(5) 0.4578(4) 0.0782(12) Uani 1 1 d . . . . .
H15A H 0.6350 0.1864 0.4449 0.117 Uiso 1 1 calc R U . . .
H15B H 0.6259 0.0567 0.4407 0.117 Uiso 1 1 calc R U . . .
H15C H 0.5621 0.1215 0.5231 0.117 Uiso 1 1 calc R U . . .
C16 C 0.3958(5) 0.0144(5) 0.4080(4) 0.0838(14) Uani 1 1 d . . . . .
H16A H 0.3752 -0.0018 0.4717 0.126 Uiso 1 1 calc R U . . .
H16B H 0.4538 -0.0405 0.3847 0.126 Uiso 1 1 calc R U . . .
H16C H 0.3195 0.0136 0.3712 0.126 Uiso 1 1 calc R U . . .
Cu1 Cu 0.46137(6) 0.60608(6) 0.62428(5) 0.0696(2) Uani 1 1 d . . . . .
N1 N 0.5973(3) 0.6847(4) 0.5516(3) 0.0721(10) Uani 1 1 d . . . . .
N2 N 0.4852(3) 0.4964(4) 0.5212(3) 0.0698(9) Uani 1 1 d . . . . .
N3 N 0.7980(4) 0.7679(4) 0.4510(3) 0.0756(10) Uani 1 1 d . . . . .
N4 N 0.3056(4) 0.4909(4) 0.7479(3) 0.0736(10) Uani 1 1 d . . . . .
N5 N 0.5847(4) 0.6614(4) 0.7787(3) 0.0784(11) Uani 1 1 d . . . . .
O1 O 0.3029(3) 0.5417(3) 0.6727(2) 0.0759(8) Uani 1 1 d . . . . .
O2 O 0.2106(4) 0.4655(4) 0.7866(3) 0.0910(11) Uani 1 1 d . . . . .
O3 O 0.4102(4) 0.4627(5) 0.7752(4) 0.1137(16) Uani 1 1 d . . . . .
O4 O 0.4856(3) 0.6986(3) 0.7375(2) 0.0775(9) Uani 1 1 d . . . . .
O5 O 0.6453(3) 0.5913(4) 0.7422(3) 0.0883(11) Uani 1 1 d . . . . .
O6 O 0.6116(4) 0.6995(5) 0.8524(3) 0.1041(14) Uani 1 1 d . . . . .

loop_
_atom_site_aniso_label
_atom_site_aniso_U_11
_atom_site_aniso_U_22
_atom_site_aniso_U_33
_atom_site_aniso_U_23
_atom_site_aniso_U_13
_atom_site_aniso_U_12
C1 0.076(2) 0.085(3) 0.077(3) -0.012(3) 0.014(2) -0.017(2)
C2 0.089(3) 0.063(3) 0.079(3) -0.011(2) 0.012(2) -0.017(2)
C3 0.071(2) 0.070(3) 0.069(3) -0.006(2) -0.0069(19) -0.005(2)
C4 0.065(2) 0.068(3) 0.064(2) 0.010(2) 0.0070(18) 0.011(2)
C5 0.064(2) 0.068(3) 0.070(2) 0.005(2) 0.0066(17) 0.0121(19)
C6 0.070(2) 0.074(3) 0.070(2) 0.009(2) 0.008(2) 0.004(2)
C7 0.072(2) 0.074(2) 0.068(2) 0.007(2) 0.000(2) -0.002(2)
C8 0.063(2) 0.065(2) 0.069(2) 0.013(2) -0.0080(17) 0.0075(19)
C9 0.0632(19) 0.070(3) 0.071(2) 0.002(2) -0.0032(17) 0.006(2)
C10 0.084(3) 0.084(3) 0.075(3) -0.015(2) 0.012(2) -0.013(3)
C11 0.075(2) 0.078(3) 0.075(3) -0.012(2) 0.004(2) -0.008(3)
C12 0.086(3) 0.066(3) 0.088(3) -0.014(2) -0.015(2) -0.011(3)
C13 0.065(2) 0.086(3) 0.075(3) -0.004(2) 0.008(2) -0.008(2)
C14 0.066(2) 0.074(3) 0.083(3) -0.009(2) 0.014(2) -0.007(2)
C15 0.078(2) 0.070(3) 0.086(3) 0.007(2) 0.002(2) 0.012(2)
C16 0.079(3) 0.088(4) 0.085(3) -0.020(3) 0.008(2) -0.014(3)
Cu1 0.0655(3) 0.0722(4) 0.0712(4) -0.0099(3) 0.0095(3) -0.0095(3)
N1 0.0613(17) 0.081(3) 0.074(2) 0.019(2) 0.0133(17) -0.0107(19)
N2 0.0589(17) 0.075(2) 0.075(2) -0.0075(19) -0.0020(15) -0.0037(17)
N3 0.0714(19) 0.084(3) 0.071(2) 0.010(2) 0.0105(17) -0.010(2)
N4 0.075(2) 0.072(2) 0.074(2) 0.001(2) -0.0059(18) -0.009(2)
N5 0.073(2) 0.095(3) 0.067(2) -0.020(2) -0.0088(18) -0.013(2)
O1 0.0713(16) 0.083(2) 0.0731(18) -0.0089(17) -0.0048(14) -0.0131(17)
O2 0.091(2) 0.094(3) 0.088(2) 0.015(2) 0.0200(19) -0.009(2)
O3 0.094(2) 0.112(3) 0.136(4) 0.056(3) -0.019(3) -0.002(3)
O4 0.0737(18) 0.077(2) 0.0815(19) -0.0221(17) 0.0102(15) -0.0102(16)
O5 0.0790(19) 0.100(3) 0.085(2) -0.014(2) -0.0142(17) 0.013(2)
O6 0.104(3) 0.123(4) 0.085(3) -0.025(2) -0.016(2) -0.013(3)

loop_
_atom_type_symbol
_atom_type_description
_atom_type_scat_dispersion_real
_atom_type_scat_dispersion_imag
_atom_type_scat_source
C C 0.0181 0.0091 'International Tables Vol C Tables 4.2.6.8 and 6.1.1.4'
H H 0.0000 0.0000 'International Tables Vol C Tables 4.2.6.8 and 6.1.1.4'
N N 0.0311 0.0180 'International Tables Vol C Tables 4.2.6.8 and 6.1.1.4'
O O 0.0492 0.0322 'International Tables Vol C Tables 4.2.6.8 and 6.1.1.4'
Cu Cu -1.9646 0.5888 'International Tables Vol C Tables 4.2.6.8 and 6.1.1.4'

loop_
_geom_angle_atom_site_label_1
_geom_angle_atom_site_label_2
_geom_angle_atom_site_label_3
_geom_angle
_geom_angle_site_symmetry_1
_geom_angle_site_symmetry_3
_geom_angle_publ_flag
N1 C1 C2 121.8(5) . . ?
N1 C1 H1 119.1 . . ?
C2 C1 H1 119.1 . . ?
N3 C2 C1 120.3(5) . . ?
N3 C2 H2 119.9 . . ?
C1 C2 H2 119.9 . . ?
N3 C3 C4 122.0(5) . . ?
N3 C3 H3 119.0 . . ?
C4 C3 H3 119.0 . . ?
N1 C4 C3 120.5(5) . . ?
N1 C4 C5 113.2(4) . . ?
C3 C4 C5 126.3(4) . . ?
N2 C5 C6 121.0(5) . . ?
N2 C5 C4 114.5(4) . . ?
C6 C5 C4 124.5(4) . . ?
C5 C6 C7 119.5(4) . . ?
C5 C6 H6 120.3 . . ?
C7 C6 H6 120.3 . . ?
C6 C7 C8 118.6(5) . . ?
C6 C7 C10 124.2(4) . . ?
C8 C7 C10 117.2(4) . . ?
C9 C8 C7 119.0(4) . . ?
C9 C8 C13 124.4(4) . . ?
C7 C8 C13 116.6(4) . . ?
N2 C9 C8 121.5(4) . . ?
N2 C9 H9 119.3 . . ?
C8 C9 H9 119.3 . . ?
C7 C10 C11 112.5(4) . . ?
C7 C10 H10A 109.1 . . ?
C11 C10 H10A 109.1 . . ?
C7 C10 H10B 109.1 . . ?
C11 C10 H10B 109.1 . . ?
H10A C10 H10B 107.8 . . ?
C10 C11 C12 107.4(5) . . ?
C10 C11 C14 109.5(4) . . ?
C12 C11 C14 86.9(4) . . ?
C10 C11 H11 116.4 . . ?
C12 C11 H11 116.4 . . ?
C14 C11 H11 116.4 . . ?
C13 C12 C11 86.7(4) . . ?
C13 C12 H12A 114.2 . . ?
C11 C12 H12A 114.2 . . ?
C13 C12 H12B 114.2 . . ?
C11 C12 H12B 114.2 . . ?
H12A C12 H12B 111.4 . . ?
C8 C13 C12 108.1(5) . . ?
C8 C13 C14 108.9(4) . . ?
C12 C13 C14 87.2(4) . . ?
C8 C13 H13 116.3 . . ?
C12 C13 H13 116.3 . . ?
C14 C13 H13 116.3 . . ?
C15 C14 C13 119.6(4) . . ?
C15 C14 C11 120.2(4) . . ?
C13 C14 C11 86.4(4) . . ?
C15 C14 C16 105.4(4) . . ?
C13 C14 C16 112.7(4) . . ?
C11 C14 C16 111.9(4) . . ?
C14 C15 H15A 109.5 . . ?
C14 C15 H15B 109.5 . . ?
H15A C15 H15B 109.5 . . ?
C14 C15 H15C 109.5 . . ?
H15A C15 H15C 109.5 . . ?
H15B C15 H15C 109.5 . . ?
C14 C16 H16A 109.5 . . ?
C14 C16 H16B 109.5 . . ?
H16A C16 H16B 109.5 . . ?
C14 C16 H16C 109.5 . . ?
H16A C16 H16C 109.5 . . ?
H16B C16 H16C 109.5 . . ?
O1 Cu1 O4 92.43(14) . . ?
O1 Cu1 N2 96.11(15) . . ?
O4 Cu1 N2 163.69(15) . . ?
O1 Cu1 N1 166.90(16) . . ?
O4 Cu1 N1 93.87(17) . . ?
N2 Cu1 N1 80.72(18) . . ?
C1 N1 C4 117.4(4) . . ?
C1 N1 Cu1 126.2(3) . . ?
C4 N1 Cu1 116.2(3) . . ?
C9 N2 C5 120.4(4) . . ?
C9 N2 Cu1 124.3(3) . . ?
C5 N2 Cu1 115.3(3) . . ?
C3 N3 C2 118.0(4) . . ?
O2 N4 O3 122.7(5) . . ?
O2 N4 O1 121.1(4) . . ?
O3 N4 O1 116.0(4) . . ?
O5 N5 O6 122.9(5) . . ?
O5 N5 O4 119.1(4) . . ?
O6 N5 O4 118.0(5) . . ?
N4 O1 Cu1 118.9(3) . . ?
N5 O4 Cu1 106.6(3) . . ?

loop_
_geom_bond_atom_site_label_1
_geom_bond_atom_site_label_2
_geom_bond_distance
_geom_bond_site_symmetry_2
_geom_bond_publ_flag
C1 N1 1.316(7) . ?
C1 C2 1.386(7) . ?
C1 H1 0.9300 . ?
C2 N3 1.319(7) . ?
C2 H2 0.9300 . ?
C3 N3 1.321(7) . ?
C3 C4 1.364(7) . ?
C3 H3 0.9300 . ?
C4 N1 1.341(6) . ?
C4 C5 1.504(7) . ?
C5 N2 1.354(6) . ?
C5 C6 1.368(7) . ?
C6 C7 1.391(7) . ?
C6 H6 0.9300 . ?
C7 C8 1.392(6) . ?
C7 C10 1.513(7) . ?
C8 C9 1.380(7) . ?
C8 C13 1.495(7) . ?
C9 N2 1.325(7) . ?
C9 H9 0.9300 . ?
C10 C11 1.520(7) . ?
C10 H10A 0.9700 . ?
C10 H10B 0.9700 . ?
C11 C12 1.545(7) . ?
C11 C14 1.548(7) . ?
C11 H11 0.9800 . ?
C12 C13 1.541(7) . ?
C12 H12A 0.9700 . ?
C12 H12B 0.9700 . ?
C13 C14 1.544(7) . ?
C13 H13 0.9800 . ?
C14 C15 1.520(7) . ?
C14 C16 1.576(7) . ?
C15 H15A 0.9600 . ?
C15 H15B 0.9600 . ?
C15 H15C 0.9600 . ?
C16 H16A 0.9600 . ?
C16 H16B 0.9600 . ?
C16 H16C 0.9600 . ?
Cu1 O1 1.965(3) . ?
Cu1 O4 1.986(3) . ?
Cu1 N2 1.999(4) . ?
Cu1 N1 2.007(3) . ?
N4 O2 1.183(5) . ?
N4 O3 1.216(6) . ?
N4 O1 1.241(6) . ?
N5 O5 1.180(6) . ?
N5 O6 1.186(6) . ?
N5 O4 1.279(6) . ?
